data_7105304
loop_
_publ_author_name
'Parois, Pascal'
'Moggach, Stephen A'
'Sanchez-Benitez, Javier'
'Kamenev, Konstantin V'
'Lennie, Alistair R'
'Warren, John E'
'Brechin, Euan K'
'Parsons, Simon'
'Murrie, Mark'

_publ_section_title
;
 Pressure-induced Jahn-Teller switching in a Mn12 nanomagnet.
;
_journal_issue 11
_journal_name_full 'Chemical communications (Cambridge, England)'
_journal_page_first 1881
_journal_page_last 1883
_journal_paper_doi 10.1039/b923962f
_journal_volume 46
_journal_year 2010
_chemical_compound_source 'Mark Murrie & Pascal Parois, Glasgow University'
_chemical_formula_moiety '[Mn12O12(tBuCH2CO2)16(H2O)4].0.75MeNO2.0.5CH2Cl2'
_chemical_formula_sum 'C97.25 H187.25 Cl Mn12 N0.75 O49.5'
_chemical_formula_weight 2853.96
_chemical_name_systematic
;
?
;
_space_group_IT_number 2
_symmetry_cell_setting triclinic
_symmetry_space_group_name_Hall '-P 1'
_symmetry_space_group_name_H-M 'P -1'
_atom_sites_solution_hydrogens geom
_atom_sites_solution_primary direct
_atom_sites_solution_secondary difmap
_audit_creation_method SHELXL-97
_cell_angle_alpha 76.669(5)
_cell_angle_beta 76.441(5)
_cell_angle_gamma 78.069(5)
_cell_formula_units_Z 2
_cell_length_a 15.3530(11)
_cell_length_b 15.5310(11)
_cell_length_c 26.7020(12)
_cell_measurement_reflns_used 3394
_cell_measurement_temperature 296(2)
_cell_measurement_theta_max 13.5
_cell_measurement_theta_min 2
_cell_volume 5943.8(7)
_computing_cell_refinement 'Bruker Saint'
_computing_data_collection 'Bruker Apex'
_computing_data_reduction 'Bruker Saint'
_computing_structure_refinement 'SHELXL-97 (Sheldrick, 2008)'
_computing_structure_solution SIR92
_diffrn_ambient_temperature 296(2)
_diffrn_measured_fraction_theta_full 0.282
_diffrn_measured_fraction_theta_max 0.282
_diffrn_measurement_device_type 'Bruker Apex-II'
_diffrn_measurement_method omega
_diffrn_radiation_monochromator silicon
_diffrn_radiation_source synchtrotron
_diffrn_radiation_type Xray
_diffrn_radiation_wavelength 0.47800
_diffrn_reflns_av_R_equivalents 0.0702
_diffrn_reflns_av_sigmaI/netI 0.1038
_diffrn_reflns_limit_h_max 15
_diffrn_reflns_limit_h_min -14
_diffrn_reflns_limit_k_max 15
_diffrn_reflns_limit_k_min -13
_diffrn_reflns_limit_l_max 29
_diffrn_reflns_limit_l_min 0
_diffrn_reflns_number 32067
_diffrn_reflns_theta_full 15.46
_diffrn_reflns_theta_max 15.46
_diffrn_reflns_theta_min 1.51
_exptl_absorpt_coefficient_mu 0.401
_exptl_absorpt_correction_T_max 0.7437
_exptl_absorpt_correction_T_min 0.6493
_exptl_absorpt_correction_type multi-scan
_exptl_absorpt_process_details Sadabs
_exptl_crystal_colour black
_exptl_crystal_density_diffrn 1.595
_exptl_crystal_density_method 'not measured'
_exptl_crystal_description block
_exptl_crystal_F_000 2978
_exptl_crystal_size_max 0.2
_exptl_crystal_size_mid 0.2
_exptl_crystal_size_min 0.1
_refine_diff_density_max 0.552
_refine_diff_density_min -0.396
_refine_diff_density_rms 0.078
_refine_ls_extinction_method none
_refine_ls_goodness_of_fit_ref 1.036
_refine_ls_hydrogen_treatment riding
_refine_ls_matrix_type full
_refine_ls_number_parameters 775
_refine_ls_number_reflns 4879
_refine_ls_number_restraints 1849
_refine_ls_restrained_S_all 0.879
_refine_ls_R_factor_all 0.1615
_refine_ls_R_factor_gt 0.1083
_refine_ls_shift/su_max 0.002
_refine_ls_shift/su_mean 0.000
_refine_ls_structure_factor_coef Fsqd
_refine_ls_weighting_details 'calc w=1/[\s^2^(Fo^2^)+(0.0624P)^2^+128.0706P] where P=(Fo^2^+2Fc^2^)/3'
_refine_ls_weighting_scheme calc
_refine_ls_wR_factor_gt 0.2232
_refine_ls_wR_factor_ref 0.2563
_reflns_number_gt 3177
_reflns_number_total 4879
_reflns_threshold_expression >2sigma(I)
_cod_data_source_file b923962f.txt
_cod_data_source_block mn0311
_cod_depositor_comments
;
The following automatic conversions were performed:
'_symmetry_cell_setting' value 'Triclinic' changed to 'triclinic'
according to '/home/saulius/struct/CIF-dictionaries/cif_core.dic'
dictionary named 'cif_core.dic' version 2.4.1 from 2010-06-29.

Automatic conversion script
Id: cif_fix_enum 1527 2010-12-29 10:47:43Z saulius 
;
_cod_original_sg_symbol_H-M P-1
_cod_original_formula_sum 'C97.25 H187.25 Cl Mn12 N0.75 O49.50'
_cod_database_code 7105304

loop_
_symmetry_equiv_pos_as_xyz
'x, y, z'
'-x, -y, -z'

loop_
_atom_site_label
_atom_site_type_symbol
_atom_site_fract_x
_atom_site_fract_y
_atom_site_fract_z
_atom_site_U_iso_or_equiv
_atom_site_adp_type
_atom_site_occupancy
_atom_site_symmetry_multiplicity
_atom_site_calc_flag
_atom_site_refinement_flags
_atom_site_disorder_assembly
_atom_site_disorder_group
Mn1 Mn 0.4156(3) 0.6890(3) 0.73374(14) 0.044(4) Uani 1 1 d . . .
Mn2 Mn 0.2912(3) 0.5654(3) 0.76154(15) 0.038(4) Uani 1 1 d . . .
Mn3 Mn 0.2543(3) 0.7237(3) 0.68699(15) 0.042(4) Uani 1 1 d . . .
Mn4 Mn 0.2405(3) 0.7411(3) 0.79104(15) 0.045(4) Uani 1 1 d . . .
Mn5 Mn 0.2117(4) 0.9067(4) 0.82187(16) 0.059(5) Uani 1 1 d . . .
Mn6 Mn 0.4156(3) 0.7942(4) 0.83371(16) 0.058(4) Uani 1 1 d . . .
Mn7 Mn 0.5786(3) 0.6529(4) 0.76928(16) 0.064(4) Uani 1 1 d . . .
Mn8 Mn 0.5137(4) 0.4672(4) 0.75654(18) 0.053(4) Uani 1 1 d . . .
Mn9 Mn 0.3346(4) 0.3951(4) 0.73827(16) 0.061(4) Uani 1 1 d . . .
Mn10 Mn 0.1752(3) 0.5378(3) 0.67376(14) 0.044(4) Uani 1 1 d . . .
Mn11 Mn 0.0914(4) 0.7557(4) 0.65191(17) 0.051(4) Uani 1 1 d . . .
Mn12 Mn 0.1077(4) 0.9079(4) 0.72240(18) 0.064(5) Uani 1 1 d . . .
O6 O 0.3879(16) 0.6591(16) 0.8869(7) 0.050(4) Uiso 1 1 d . . .
O10 O 0.2964(15) 0.5155(16) 0.6080(7) 0.050(4) Uiso 1 1 d . . .
O120 O -0.016(2) 0.843(2) 0.7701(10) 0.081(6) Uiso 1 1 d . . .
O121 O 0.2283(16) 0.9608(17) 0.6839(7) 0.048(4) Uiso 1 1 d . . .
O107 O 0.4709(13) 0.7389(14) 0.7740(6) 0.033(3) Uiso 1 1 d . . .
O108 O 0.5134(12) 0.5983(13) 0.7396(6) 0.021(3) Uiso 1 1 d . . .
O123 O 0.3507(13) 0.6281(14) 0.6990(6) 0.028(3) Uiso 1 1 d . . .
O124 O 0.3387(13) 0.6416(13) 0.7942(6) 0.024(3) Uiso 1 1 d . . .
O134 O 0.3122(14) 0.7799(14) 0.7243(6) 0.034(3) Uiso 1 1 d . . .
O208 O 0.3840(13) 0.4698(14) 0.7661(6) 0.031(3) Uiso 1 1 d . . .
O209 O 0.2508(14) 0.5045(14) 0.7235(6) 0.034(3) Uiso 1 1 d . . .
O234 O 0.2016(14) 0.6729(15) 0.7543(7) 0.037(3) Uiso 1 1 d . . .
O310 O 0.1921(14) 0.6585(14) 0.6596(6) 0.031(3) Uiso 1 1 d . . .
O311 O 0.1488(13) 0.8095(14) 0.6889(6) 0.032(3) Uiso 1 1 d . . .
O405 O 0.1604(14) 0.8476(15) 0.7806(7) 0.040(3) Uiso 1 1 d . . .
O406 O 0.2956(13) 0.8049(13) 0.8236(6) 0.029(3) Uiso 1 1 d . . .
O13 O 0.5233(16) 0.3326(18) 0.7758(10) 0.122(9) Uiso 1 1 d D A .
O23 O 0.4092(15) 0.2788(15) 0.7617(7) 0.055(4) Uiso 1 1 d D A .
C13 C 0.4865(16) 0.2695(15) 0.7725(13) 0.089(10) Uiso 1 1 d D . .
C23 C 0.535(3) 0.1759(18) 0.7876(12) 0.080(8) Uiso 0.75 1 d PD A 1
H23A H 0.4908 0.1354 0.7974 0.096 Uiso 0.75 1 calc PR A 1
H23B H 0.5779 0.1599 0.7569 0.096 Uiso 0.75 1 calc PR A 1
C33 C 0.585(2) 0.160(2) 0.8316(10) 0.080(8) Uiso 0.75 1 d PD A 1
C43 C 0.613(3) 0.061(2) 0.8491(14) 0.116(10) Uiso 0.75 1 d PD A 1
H43A H 0.6609 0.0387 0.8229 0.174 Uiso 0.75 1 calc PR A 1
H43B H 0.5619 0.0314 0.8543 0.174 Uiso 0.75 1 calc PR A 1
H43C H 0.6340 0.0506 0.8815 0.174 Uiso 0.75 1 calc PR A 1
C53 C 0.525(3) 0.199(3) 0.8765(13) 0.116(10) Uiso 0.75 1 d PD A 1
H53A H 0.5545 0.1831 0.9062 0.174 Uiso 0.75 1 calc PR A 1
H53B H 0.4687 0.1765 0.8858 0.174 Uiso 0.75 1 calc PR A 1
H53C H 0.5135 0.2634 0.8664 0.174 Uiso 0.75 1 calc PR A 1
C63 C 0.668(3) 0.204(3) 0.8133(16) 0.116(10) Uiso 0.75 1 d PD A 1
H63A H 0.7068 0.1803 0.7841 0.174 Uiso 0.75 1 calc PR A 1
H63B H 0.7008 0.1931 0.8414 0.174 Uiso 0.75 1 calc PR A 1
H63C H 0.6507 0.2677 0.8027 0.174 Uiso 0.75 1 calc PR A 1
C231 C 0.514(6) 0.185(4) 0.810(3) 0.080(8) Uiso 0.25 1 d PD A 2
H23C H 0.4926 0.1351 0.8033 0.096 Uiso 0.25 1 calc PR A 2
H23D H 0.4881 0.1921 0.8458 0.096 Uiso 0.25 1 calc PR A 2
C331 C 0.616(6) 0.169(5) 0.801(3) 0.080(8) Uiso 0.25 1 d PD A 2
C431 C 0.653(6) 0.215(8) 0.746(4) 0.116(10) Uiso 0.25 1 d PD A 2
H43D H 0.7165 0.1912 0.7370 0.174 Uiso 0.25 1 calc PR A 2
H43E H 0.6462 0.2781 0.7451 0.174 Uiso 0.25 1 calc PR A 2
H43F H 0.6211 0.2042 0.7222 0.174 Uiso 0.25 1 calc PR A 2
C531 C 0.645(8) 0.208(9) 0.840(5) 0.116(10) Uiso 0.25 1 d PD A 2
H53D H 0.6238 0.1766 0.8747 0.174 Uiso 0.25 1 calc PR A 2
H53E H 0.6194 0.2703 0.8369 0.174 Uiso 0.25 1 calc PR A 2
H53F H 0.7099 0.2012 0.8330 0.174 Uiso 0.25 1 calc PR A 2
C631 C 0.650(9) 0.071(6) 0.808(5) 0.116(10) Uiso 0.25 1 d PD A 2
H63D H 0.6300 0.0426 0.8434 0.174 Uiso 0.25 1 calc PR A 2
H63E H 0.7156 0.0609 0.7995 0.174 Uiso 0.25 1 calc PR A 2
H63F H 0.6278 0.0455 0.7847 0.174 Uiso 0.25 1 calc PR A 2
O14 O 0.5412(12) 0.4626(15) 0.6770(7) 0.068(5) Uiso 1 1 d D . .
O24 O 0.4209(11) 0.4194(11) 0.6621(5) 0.044(4) Uiso 1 1 d D . .
C14 C 0.4976(13) 0.4430(14) 0.6477(5) 0.041(5) Uiso 1 1 d D . .
C24 C 0.5384(13) 0.4554(10) 0.5909(5) 0.059(7) Uiso 1 1 d D . .
H24A H 0.5901 0.4857 0.5850 0.071 Uiso 1 1 calc R . .
H24B H 0.4942 0.4952 0.5720 0.071 Uiso 1 1 calc R . .
C34 C 0.5691(11) 0.3738(10) 0.5671(5) 0.033(5) Uiso 1 1 d D . .
C44 C 0.6323(14) 0.3065(13) 0.5979(6) 0.034(5) Uiso 1 1 d D . .
H44A H 0.6528 0.2545 0.5820 0.051 Uiso 1 1 calc R . .
H44B H 0.6008 0.2893 0.6333 0.051 Uiso 1 1 calc R . .
H44C H 0.6836 0.3327 0.5981 0.051 Uiso 1 1 calc R . .
C54 C 0.6180(14) 0.3978(15) 0.5109(5) 0.053(6) Uiso 1 1 d D . .
H54A H 0.6382 0.3446 0.4962 0.079 Uiso 1 1 calc R . .
H54B H 0.6695 0.4248 0.5099 0.079 Uiso 1 1 calc R . .
H54C H 0.5775 0.4394 0.4908 0.079 Uiso 1 1 calc R . .
C64 C 0.4874(13) 0.3334(14) 0.5676(8) 0.056(6) Uiso 1 1 d D . .
H64A H 0.5070 0.2809 0.5521 0.084 Uiso 1 1 calc R . .
H64B H 0.4474 0.3763 0.5478 0.084 Uiso 1 1 calc R . .
H64C H 0.4560 0.3172 0.6031 0.084 Uiso 1 1 calc R . .
O15 O 0.6981(14) 0.5775(15) 0.7513(7) 0.058(4) Uiso 1 1 d D B .
O25 O 0.6509(16) 0.4511(15) 0.7494(8) 0.089(7) Uiso 1 1 d D B .
C15 C 0.7109(15) 0.4979(15) 0.7447(11) 0.078(9) Uiso 1 1 d D . .
C25 C 0.796(3) 0.5079(16) 0.704(2) 0.044(4) Uiso 0.25 1 d PD B 1
H25A H 0.7817 0.5493 0.6726 0.052 Uiso 0.25 1 calc PR B 1
H25B H 0.8378 0.5318 0.7173 0.052 Uiso 0.25 1 calc PR B 1
C35 C 0.839(4) 0.418(3) 0.691(2) 0.044(4) Uiso 0.25 1 d PD B 1
C45 C 0.790(7) 0.396(5) 0.654(4) 0.075(6) Uiso 0.25 1 d PD B 1
H45A H 0.8123 0.3351 0.6495 0.112 Uiso 0.25 1 calc PR B 1
H45B H 0.7993 0.4358 0.6212 0.112 Uiso 0.25 1 calc PR B 1
H45C H 0.7261 0.4015 0.6694 0.112 Uiso 0.25 1 calc PR B 1
C55 C 0.937(4) 0.420(7) 0.665(3) 0.075(6) Uiso 0.25 1 d PD B 1
H55A H 0.9708 0.4246 0.6895 0.112 Uiso 0.25 1 calc PR B 1
H55B H 0.9409 0.4706 0.6361 0.112 Uiso 0.25 1 calc PR B 1
H55C H 0.9616 0.3657 0.6512 0.112 Uiso 0.25 1 calc PR B 1
C65 C 0.834(8) 0.348(3) 0.740(3) 0.075(6) Uiso 0.25 1 d PD B 1
H65A H 0.8626 0.3646 0.7644 0.112 Uiso 0.25 1 calc PR B 1
H65B H 0.8654 0.2912 0.7321 0.112 Uiso 0.25 1 calc PR B 1
H65C H 0.7720 0.3441 0.7557 0.112 Uiso 0.25 1 calc PR B 1
C251 C 0.7927(18) 0.426(2) 0.7466(8) 0.044(4) Uiso 0.75 1 d PD B 2
H25C H 0.7739 0.3692 0.7645 0.052 Uiso 0.75 1 calc PR B 2
H25D H 0.8321 0.4404 0.7661 0.052 Uiso 0.75 1 calc PR B 2
C351 C 0.8441(17) 0.4192(17) 0.6911(10) 0.044(4) Uiso 0.75 1 d PD B 2
C451 C 0.865(2) 0.510(2) 0.6630(11) 0.075(6) Uiso 0.75 1 d PD B 2
H45D H 0.9059 0.5277 0.6794 0.112 Uiso 0.75 1 calc PR B 2
H45E H 0.8095 0.5526 0.6648 0.112 Uiso 0.75 1 calc PR B 2
H45F H 0.8920 0.5082 0.6270 0.112 Uiso 0.75 1 calc PR B 2
C551 C 0.785(2) 0.388(2) 0.6640(13) 0.075(6) Uiso 0.75 1 d PD B 2
H55D H 0.7717 0.3298 0.6826 0.112 Uiso 0.75 1 calc PR B 2
H55E H 0.8161 0.3838 0.6287 0.112 Uiso 0.75 1 calc PR B 2
H55F H 0.7295 0.4295 0.6632 0.112 Uiso 0.75 1 calc PR B 2
C651 C 0.930(2) 0.354(3) 0.6942(12) 0.075(6) Uiso 0.75 1 d PD B 2
H65D H 0.9680 0.3763 0.7104 0.112 Uiso 0.75 1 calc PR B 2
H65E H 0.9610 0.3463 0.6595 0.112 Uiso 0.75 1 calc PR B 2
H65F H 0.9159 0.2973 0.7147 0.112 Uiso 0.75 1 calc PR B 2
O16 O 0.5604(12) 0.5714(13) 0.8462(6) 0.050(4) Uiso 1 1 d D . .
O26 O 0.5139(17) 0.4517(15) 0.8342(8) 0.099(7) Uiso 1 1 d D . .
C16 C 0.5305(17) 0.4982(16) 0.8627(6) 0.060(7) Uiso 1 1 d D D .
C26 C 0.5341(14) 0.4550(14) 0.9182(6) 0.073(8) Uiso 1 1 d D . .
H26A H 0.5032 0.4035 0.9262 0.088 Uiso 0.50 1 calc PR C 1
H26B H 0.4975 0.4970 0.9398 0.088 Uiso 0.50 1 calc PR C 1
H26C H 0.4731 0.4434 0.9345 0.088 Uiso 0.50 1 calc PR C 2
H26D H 0.5448 0.5008 0.9343 0.088 Uiso 0.50 1 calc PR C 2
C36 C 0.6221(14) 0.4235(18) 0.9371(7) 0.042(8) Uiso 0.50 1 d PD D 1
C361 C 0.5965(17) 0.3717(15) 0.9359(7) 0.042(8) Uiso 0.50 1 d PD D 2
C46 C 0.606(2) 0.367(2) 0.9911(7) 0.096(6) Uiso 1 1 d D . .
H46A H 0.6626 0.3365 1.0001 0.144 Uiso 0.50 1 calc PR D 1
H46B H 0.5689 0.3232 0.9917 0.144 Uiso 0.50 1 calc PR D 1
H46C H 0.5746 0.4041 1.0160 0.144 Uiso 0.50 1 calc PR D 1
H46D H 0.6315 0.3069 1.0052 0.144 Uiso 0.50 1 calc PR D 2
H46E H 0.5467 0.3823 1.0120 0.144 Uiso 0.50 1 calc PR D 2
H46F H 0.6442 0.4078 0.9914 0.144 Uiso 0.50 1 calc PR D 2
C56 C 0.6880(16) 0.371(2) 0.9001(9) 0.096(6) Uiso 1 1 d D . .
H56A H 0.7384 0.3392 0.9161 0.144 Uiso 0.50 1 calc PR D 1
H56B H 0.7095 0.4105 0.8684 0.144 Uiso 0.50 1 calc PR D 1
H56C H 0.6585 0.3282 0.8920 0.144 Uiso 0.50 1 calc PR D 1
H56D H 0.7238 0.3122 0.9071 0.144 Uiso 0.50 1 calc PR D 2
H56E H 0.7182 0.4145 0.9061 0.144 Uiso 0.50 1 calc PR D 2
H56F H 0.6806 0.3844 0.8643 0.144 Uiso 0.50 1 calc PR D 2
C66 C 0.660(2) 0.504(2) 0.9394(16) 0.096(6) Uiso 0.50 1 d PD D 1
H66A H 0.7159 0.4843 0.9524 0.144 Uiso 0.50 1 calc PR D 1
H66B H 0.6175 0.5387 0.9624 0.144 Uiso 0.50 1 calc PR D 1
H66C H 0.6723 0.5398 0.9049 0.144 Uiso 0.50 1 calc PR D 1
C661 C 0.559(3) 0.2910(16) 0.9338(15) 0.096(6) Uiso 0.50 1 d PD D 2
H66D H 0.5971 0.2374 0.9467 0.144 Uiso 0.50 1 calc PR D 2
H66E H 0.5556 0.2917 0.8982 0.144 Uiso 0.50 1 calc PR D 2
H66F H 0.4987 0.2923 0.9551 0.144 Uiso 0.50 1 calc PR D 2
O17 O 0.4806(9) 0.7463(11) 0.6694(5) 0.031(3) Uiso 1 1 d D . .
O27 O 0.6179(11) 0.7228(13) 0.6889(5) 0.042(4) Uiso 1 1 d D . .
C17 C 0.5646(10) 0.7486(13) 0.6573(5) 0.033(5) Uiso 1 1 d D . .
C27 C 0.6013(12) 0.7809(11) 0.6010(5) 0.047(6) Uiso 1 1 d D . .
H27A H 0.6596 0.7985 0.5980 0.057 Uiso 1 1 calc R . .
H27B H 0.5609 0.8342 0.5883 0.057 Uiso 1 1 calc R . .
C37 C 0.6135(11) 0.7154(11) 0.5658(5) 0.033(5) Uiso 1 1 d D . .
C47 C 0.6466(17) 0.7602(16) 0.5099(6) 0.084(9) Uiso 1 1 d D . .
H47A H 0.6545 0.7186 0.4870 0.126 Uiso 1 1 calc R . .
H47B H 0.7035 0.7791 0.5073 0.126 Uiso 1 1 calc R . .
H47C H 0.6027 0.8114 0.5000 0.126 Uiso 1 1 calc R . .
C57 C 0.5258(13) 0.6831(14) 0.5689(8) 0.043(5) Uiso 1 1 d D . .
H57A H 0.5365 0.6397 0.5468 0.064 Uiso 1 1 calc R . .
H57B H 0.4819 0.7330 0.5574 0.064 Uiso 1 1 calc R . .
H57C H 0.5034 0.6561 0.6045 0.064 Uiso 1 1 calc R . .
C67 C 0.6832(16) 0.6359(14) 0.5815(8) 0.064(7) Uiso 1 1 d D . .
H67A H 0.6896 0.5927 0.5598 0.097 Uiso 1 1 calc R . .
H67B H 0.6638 0.6091 0.6176 0.097 Uiso 1 1 calc R . .
H67C H 0.7404 0.6552 0.5772 0.097 Uiso 1 1 calc R . .
O18 O 0.5339(13) 0.7855(15) 0.8517(7) 0.062(5) Uiso 1 1 d D . .
O28 O 0.6433(14) 0.7195(15) 0.7949(7) 0.060(4) Uiso 1 1 d D . .
C18 C 0.6127(13) 0.7765(17) 0.8239(9) 0.088(10) Uiso 1 1 d D . .
C28 C 0.6811(17) 0.8184(18) 0.8373(8) 0.167(19) Uiso 1 1 d D . .
H28A H 0.6661 0.8830 0.8274 0.200 Uiso 1 1 calc R . .
H28B H 0.7402 0.8001 0.8165 0.200 Uiso 1 1 calc R . .
C38 C 0.6877(14) 0.7952(18) 0.8938(8) 0.077(8) Uiso 1 1 d D . .
C48 C 0.609(2) 0.850(3) 0.9244(11) 0.126(14) Uiso 1 1 d D . .
H48A H 0.6099 0.8315 0.9612 0.189 Uiso 1 1 calc R . .
H48B H 0.5533 0.8416 0.9178 0.189 Uiso 1 1 calc R . .
H48C H 0.6153 0.9125 0.9136 0.189 Uiso 1 1 calc R . .
C58 C 0.7755(18) 0.813(3) 0.9024(14) 0.140(15) Uiso 1 1 d D . .
H58A H 0.7777 0.7959 0.9390 0.211 Uiso 1 1 calc R . .
H58B H 0.7788 0.8759 0.8909 0.211 Uiso 1 1 calc R . .
H58C H 0.8257 0.7791 0.8827 0.211 Uiso 1 1 calc R . .
C68 C 0.681(3) 0.697(2) 0.9134(11) 0.150(17) Uiso 1 1 d D . .
H68A H 0.6804 0.6819 0.9504 0.225 Uiso 1 1 calc R . .
H68B H 0.7320 0.6615 0.8953 0.225 Uiso 1 1 calc R . .
H68C H 0.6258 0.6855 0.9070 0.225 Uiso 1 1 calc R . .
O19 O 0.2998(11) 0.9847(14) 0.7607(7) 0.058(4) Uiso 1 1 d D . .
O29 O 0.4216(14) 0.9255(13) 0.7966(6) 0.062(5) Uiso 1 1 d D . .
C19 C 0.3808(12) 0.9812(15) 0.7641(7) 0.077(9) Uiso 1 1 d D . .
C29 C 0.4296(14) 1.0536(13) 0.7300(7) 0.079(9) Uiso 1 1 d D . .
H29A H 0.4572 1.0778 0.7517 0.095 Uiso 1 1 calc R . .
H29B H 0.3853 1.1014 0.7158 0.095 Uiso 1 1 calc R . .
C39 C 0.5015(12) 1.0272(14) 0.6854(7) 0.076(8) Uiso 1 1 d D . .
C49 C 0.5333(19) 1.1106(19) 0.6503(10) 0.131(15) Uiso 1 1 d D . .
H49A H 0.5806 1.0941 0.6219 0.197 Uiso 1 1 calc R . .
H49B H 0.5561 1.1420 0.6702 0.197 Uiso 1 1 calc R . .
H49C H 0.4833 1.1488 0.6364 0.197 Uiso 1 1 calc R . .
C59 C 0.5818(18) 0.965(2) 0.7044(12) 0.134(15) Uiso 1 1 d D . .
H59A H 0.6238 0.9447 0.6752 0.201 Uiso 1 1 calc R . .
H59B H 0.5613 0.9150 0.7295 0.201 Uiso 1 1 calc R . .
H59C H 0.6114 0.9972 0.7206 0.201 Uiso 1 1 calc R . .
C69 C 0.4617(18) 0.9806(18) 0.6545(10) 0.083(9) Uiso 1 1 d D . .
H69A H 0.5091 0.9563 0.6286 0.124 Uiso 1 1 calc R . .
H69B H 0.4175 1.0228 0.6374 0.124 Uiso 1 1 calc R . .
H69C H 0.4331 0.9330 0.6778 0.124 Uiso 1 1 calc R . .
O110 O 0.2514(16) 0.9477(16) 0.8759(7) 0.055(4) Uiso 1 1 d D . .
O210 O 0.3625(15) 0.8378(15) 0.8995(7) 0.049(4) Uiso 1 1 d D . .
C110 C 0.300(2) 0.902(2) 0.9080(9) 0.059(7) Uiso 1 1 d D F .
C210 C 0.298(3) 0.941(2) 0.9542(11) 0.115(12) Uiso 1 1 d D . .
H21A H 0.2784 1.0050 0.9429 0.138 Uiso 0.50 1 calc PR E 1
H21B H 0.3612 0.9348 0.9559 0.138 Uiso 0.50 1 calc PR E 1
H21C H 0.2878 0.8931 0.9843 0.138 Uiso 0.50 1 calc PR E 2
H21D H 0.2424 0.9849 0.9570 0.138 Uiso 0.50 1 calc PR E 2
C310 C 0.251(3) 0.922(3) 1.0106(13) 0.120(19) Uiso 0.50 1 d PD F 1
C410 C 0.292(5) 0.964(5) 1.0427(16) 0.175(19) Uiso 0.50 1 d PD F 1
H41A H 0.2670 0.9466 1.0793 0.263 Uiso 0.50 1 calc PR F 1
H41B H 0.2792 1.0286 1.0328 0.263 Uiso 0.50 1 calc PR F 1
H41C H 0.3566 0.9452 1.0366 0.263 Uiso 0.50 1 calc PR F 1
C510 C 0.261(6) 0.823(4) 1.030(2) 0.175(19) Uiso 0.50 1 d PD F 1
H51A H 0.2331 0.8108 1.0669 0.263 Uiso 0.50 1 calc PR F 1
H51B H 0.3244 0.7980 1.0261 0.263 Uiso 0.50 1 calc PR F 1
H51C H 0.2324 0.7964 1.0108 0.263 Uiso 0.50 1 calc PR F 1
C610 C 0.152(3) 0.961(6) 1.015(2) 0.175(19) Uiso 0.50 1 d PD F 1
H61A H 0.1206 0.9442 1.0507 0.263 Uiso 0.50 1 calc PR F 1
H61B H 0.1264 0.9380 0.9923 0.263 Uiso 0.50 1 calc PR F 1
H61C H 0.1448 1.0250 1.0055 0.263 Uiso 0.50 1 calc PR F 1
C320 C 0.368(3) 0.986(3) 0.9644(18) 0.120(19) Uiso 0.50 1 d PD F 2
C420 C 0.327(5) 1.034(7) 1.009(3) 0.175(19) Uiso 0.25 1 d PD F 2
H42A H 0.3575 1.0846 1.0049 0.263 Uiso 0.25 1 calc PR F 2
H42B H 0.3350 0.9942 1.0416 0.263 Uiso 0.25 1 calc PR F 2
H42C H 0.2639 1.0549 1.0094 0.263 Uiso 0.25 1 calc PR F 2
C520 C 0.400(7) 1.051(6) 0.916(3) 0.175(19) Uiso 0.25 1 d PD F 2
H52A H 0.4208 1.0983 0.9260 0.263 Uiso 0.25 1 calc PR F 2
H52B H 0.3512 1.0769 0.8978 0.263 Uiso 0.25 1 calc PR F 2
H52C H 0.4493 1.0211 0.8937 0.263 Uiso 0.25 1 calc PR F 2
C620 C 0.447(5) 0.916(4) 0.978(5) 0.175(19) Uiso 0.25 1 d PD F 2
H62A H 0.4928 0.9449 0.9833 0.263 Uiso 0.25 1 calc PR F 2
H62B H 0.4711 0.8836 0.9502 0.263 Uiso 0.25 1 calc PR F 2
H62C H 0.4266 0.8756 1.0099 0.263 Uiso 0.25 1 calc PR F 2
C720 C 0.425(7) 1.023(8) 0.913(3) 0.175(19) Uiso 0.25 1 d PD F 2
H72A H 0.4506 1.0715 0.9176 0.263 Uiso 0.25 1 calc PR F 2
H72B H 0.3874 1.0450 0.8873 0.263 Uiso 0.25 1 calc PR F 2
H72C H 0.4725 0.9769 0.9021 0.263 Uiso 0.25 1 calc PR F 2
C820 C 0.427(6) 0.918(5) 0.997(4) 0.175(19) Uiso 0.25 1 d PD F 2
H82A H 0.4586 0.9492 1.0131 0.263 Uiso 0.25 1 calc PR F 2
H82B H 0.4710 0.8821 0.9752 0.263 Uiso 0.25 1 calc PR F 2
H82C H 0.3909 0.8811 1.0240 0.263 Uiso 0.25 1 calc PR F 2
C920 C 0.322(5) 1.060(6) 0.993(5) 0.175(19) Uiso 0.25 1 d PD F 2
H92A H 0.3668 1.0907 0.9984 0.263 Uiso 0.25 1 calc PR F 2
H92B H 0.2877 1.0362 1.0267 0.263 Uiso 0.25 1 calc PR F 2
H92C H 0.2817 1.1022 0.9731 0.263 Uiso 0.25 1 calc PR F 2
O111 O 0.0569(16) 1.0158(16) 0.7522(8) 0.059(4) Uiso 1 1 d D . .
O211 O 0.1231(16) 1.0142(17) 0.8184(8) 0.067(5) Uiso 1 1 d D . .
C111 C 0.0671(16) 1.0488(17) 0.7888(8) 0.066(7) Uiso 1 1 d D . .
C211 C -0.0045(15) 1.1226(15) 0.8058(7) 0.053(6) Uiso 1 1 d D . .
H21E H -0.0411 1.1447 0.7790 0.063 Uiso 1 1 calc R . .
H21F H 0.0250 1.1713 0.8072 0.063 Uiso 1 1 calc R . .
C311 C -0.0664(15) 1.0998(15) 0.8573(7) 0.080(9) Uiso 1 1 d D . .
C411 C -0.1310(19) 1.1834(19) 0.8693(9) 0.075(8) Uiso 1 1 d D . .
H41D H -0.1711 1.1691 0.9025 0.113 Uiso 0.50 1 calc PR . .
H41E H -0.1659 1.2064 0.8422 0.113 Uiso 0.50 1 calc PR . .
H41F H -0.0970 1.2278 0.8709 0.113 Uiso 0.50 1 calc PR . .
H41G H -0.1182 1.2331 0.8413 0.113 Uiso 0.50 1 calc PR . .
H41H H -0.1234 1.1958 0.9015 0.113 Uiso 0.50 1 calc PR . .
H41I H -0.1923 1.1744 0.8728 0.113 Uiso 0.50 1 calc PR . .
C511 C -0.015(2) 1.062(2) 0.9012(8) 0.079(9) Uiso 1 1 d D . .
H51D H -0.0567 1.0490 0.9337 0.118 Uiso 0.50 1 calc PR . .
H51E H 0.0196 1.1060 0.9036 0.118 Uiso 0.50 1 calc PR . .
H51F H 0.0258 1.0088 0.8942 0.118 Uiso 0.50 1 calc PR . .
H51G H 0.0492 1.0602 0.8873 0.118 Uiso 0.50 1 calc PR . .
H51H H -0.0271 1.0032 0.9173 0.118 Uiso 0.50 1 calc PR . .
H51I H -0.0334 1.1004 0.9268 0.118 Uiso 0.50 1 calc PR . .
C611 C -0.121(2) 1.031(2) 0.8540(14) 0.21(3) Uiso 1 1 d D . .
H61D H -0.1604 1.0161 0.8871 0.321 Uiso 0.50 1 calc PR . .
H61E H -0.0800 0.9783 0.8456 0.321 Uiso 0.50 1 calc PR . .
H61F H -0.1558 1.0556 0.8272 0.321 Uiso 0.50 1 calc PR . .
H61G H -0.1037 1.0172 0.8195 0.321 Uiso 0.50 1 calc PR . .
H61H H -0.1841 1.0550 0.8610 0.321 Uiso 0.50 1 calc PR . .
H61I H -0.1083 0.9777 0.8794 0.321 Uiso 0.50 1 calc PR . .
O112 O 0.1634(14) 0.6935(14) 0.8561(6) 0.058(4) Uiso 1 1 d D . .
O212 O 0.1122(16) 0.8260(14) 0.8809(8) 0.081(6) Uiso 1 1 d D . .
C112 C 0.1216(18) 0.7420(14) 0.8889(7) 0.079(9) Uiso 1 1 d D . .
C212 C 0.0662(19) 0.6964(19) 0.9374(8) 0.138(15) Uiso 1 1 d D G .
H21G H 0.0920 0.6333 0.9438 0.166 Uiso 1 1 calc R . .
H21H H 0.0054 0.7008 0.9313 0.166 Uiso 1 1 calc R . .
C312 C 0.0592(18) 0.7326(17) 0.9856(7) 0.089(10) Uiso 1 1 d D . .
C412 C 0.026(10) 0.832(2) 0.976(2) 0.183(16) Uiso 0.25 1 d PD G 1
H41J H 0.0304 0.8558 1.0050 0.275 Uiso 0.25 1 calc PR G 1
H41K H -0.0355 0.8431 0.9714 0.275 Uiso 0.25 1 calc PR G 1
H41L H 0.0635 0.8597 0.9445 0.275 Uiso 0.25 1 calc PR G 1
C512 C 0.151(3) 0.715(9) 1.000(4) 0.183(16) Uiso 0.25 1 d PD G 1
H51J H 0.1475 0.7403 1.0301 0.275 Uiso 0.25 1 calc PR G 1
H51K H 0.1939 0.7409 0.9711 0.275 Uiso 0.25 1 calc PR G 1
H51L H 0.1710 0.6510 1.0083 0.275 Uiso 0.25 1 calc PR G 1
C612 C -0.006(8) 0.687(8) 1.0302(17) 0.183(16) Uiso 0.25 1 d PD G 1
H61J H -0.0052 0.7060 1.0619 0.275 Uiso 0.25 1 calc PR G 1
H61K H 0.0122 0.6235 1.0344 0.275 Uiso 0.25 1 calc PR G 1
H61L H -0.0659 0.7034 1.0227 0.275 Uiso 0.25 1 calc PR G 1
C422 C 0.036(4) 0.663(3) 1.0335(8) 0.183(16) Uiso 0.75 1 d PD G 2
H42D H 0.0410 0.6825 1.0641 0.275 Uiso 0.75 1 calc PR G 2
H42E H 0.0775 0.6076 1.0303 0.275 Uiso 0.75 1 calc PR G 2
H42F H -0.0248 0.6526 1.0369 0.275 Uiso 0.75 1 calc PR G 2
C522 C 0.148(2) 0.759(3) 0.9852(16) 0.183(16) Uiso 0.75 1 d PD G 2
H52D H 0.1446 0.7799 1.0168 0.275 Uiso 0.75 1 calc PR G 2
H52E H 0.1620 0.8055 0.9554 0.275 Uiso 0.75 1 calc PR G 2
H52F H 0.1955 0.7076 0.9830 0.275 Uiso 0.75 1 calc PR G 2
C622 C -0.014(3) 0.814(3) 0.9868(16) 0.183(16) Uiso 0.75 1 d PD G 2
H62D H -0.0132 0.8410 1.0156 0.275 Uiso 0.75 1 calc PR G 2
H62E H -0.0717 0.7960 0.9913 0.275 Uiso 0.75 1 calc PR G 2
H62F H -0.0024 0.8559 0.9545 0.275 Uiso 0.75 1 calc PR G 2
O113 O 0.0391(12) 0.9674(12) 0.6688(7) 0.052(4) Uiso 1 1 d D . .
O213 O -0.0036(13) 0.8601(11) 0.6410(6) 0.047(4) Uiso 1 1 d D . .
C113 C -0.0078(15) 0.9399(12) 0.6449(10) 0.067(7) Uiso 1 1 d D . .
C213 C -0.0792(15) 1.0080(15) 0.6224(8) 0.084(9) Uiso 1 1 d D . .
H21I H -0.0493 1.0509 0.5946 0.101 Uiso 1 1 calc R . .
H21J H -0.1117 0.9780 0.6063 0.101 Uiso 1 1 calc R . .
C313 C -0.1469(15) 1.0588(17) 0.6594(9) 0.106(12) Uiso 1 1 d D . .
C413 C -0.183(2) 0.995(2) 0.7082(10) 0.113(12) Uiso 1 1 d D . .
H41M H -0.2242 1.0283 0.7325 0.170 Uiso 1 1 calc R . .
H41N H -0.1330 0.9611 0.7241 0.170 Uiso 1 1 calc R . .
H41O H -0.2135 0.9547 0.6990 0.170 Uiso 1 1 calc R . .
C513 C -0.107(2) 1.127(2) 0.6751(13) 0.115(12) Uiso 1 1 d D . .
H51M H -0.1512 1.1555 0.7007 0.173 Uiso 1 1 calc R . .
H51N H -0.0893 1.1716 0.6447 0.173 Uiso 1 1 calc R . .
H51O H -0.0545 1.0979 0.6898 0.173 Uiso 1 1 calc R . .
C613 C -0.225(2) 1.107(2) 0.6329(14) 0.157(18) Uiso 1 1 d D . .
H61M H -0.2701 1.1387 0.6566 0.235 Uiso 1 1 calc R . .
H61N H -0.2519 1.0634 0.6234 0.235 Uiso 1 1 calc R . .
H61O H -0.2037 1.1480 0.6020 0.235 Uiso 1 1 calc R . .
O114 O 0.2729(11) 0.3207(12) 0.7133(7) 0.049(4) Uiso 1 1 d D . .
O214 O 0.1564(12) 0.4168(10) 0.6847(6) 0.035(3) Uiso 1 1 d D . .
C114 C 0.2006(12) 0.3398(10) 0.6958(8) 0.041(5) Uiso 1 1 d D . .
C214 C 0.1629(12) 0.2636(11) 0.6889(5) 0.052(6) Uiso 1 1 d D . .
H21K H 0.0972 0.2767 0.6983 0.062 Uiso 1 1 calc R . .
H21L H 0.1827 0.2107 0.7136 0.062 Uiso 1 1 calc R . .
C314 C 0.1878(10) 0.2414(10) 0.6354(5) 0.030(4) Uiso 1 1 d D . .
C414 C 0.2849(11) 0.1939(16) 0.6260(8) 0.056(6) Uiso 1 1 d D . .
H41P H 0.3026 0.1850 0.5904 0.083 Uiso 1 1 calc R . .
H41Q H 0.2898 0.1369 0.6495 0.083 Uiso 1 1 calc R . .
H41R H 0.3239 0.2298 0.6322 0.083 Uiso 1 1 calc R . .
C514 C 0.1258(13) 0.1820(14) 0.6298(8) 0.054(6) Uiso 1 1 d D . .
H51P H 0.1418 0.1693 0.5949 0.081 Uiso 1 1 calc R . .
H51Q H 0.0641 0.2119 0.6360 0.081 Uiso 1 1 calc R . .
H51R H 0.1321 0.1269 0.6548 0.081 Uiso 1 1 calc R . .
C614 C 0.1793(15) 0.3268(12) 0.5949(6) 0.045(5) Uiso 1 1 d D . .
H61P H 0.1998 0.3130 0.5604 0.068 Uiso 1 1 calc R . .
H61Q H 0.2158 0.3665 0.5996 0.068 Uiso 1 1 calc R . .
H61R H 0.1170 0.3552 0.5989 0.068 Uiso 1 1 calc R . .
O115 O 0.2241(12) 0.5148(10) 0.8239(5) 0.042(4) Uiso 1 1 d D . .
O215 O 0.2546(14) 0.3696(12) 0.8175(6) 0.048(4) Uiso 1 1 d D . .
C115 C 0.2260(14) 0.4324(11) 0.8425(5) 0.038(5) Uiso 1 1 d D . .
C215 C 0.1814(12) 0.4095(14) 0.8986(5) 0.064(7) Uiso 1 1 d D . .
H21M H 0.1574 0.3544 0.9037 0.077 Uiso 1 1 calc R . .
H21N H 0.1303 0.4564 0.9058 0.077 Uiso 1 1 calc R . .
C315 C 0.2400(13) 0.3980(14) 0.9377(6) 0.062(7) Uiso 1 1 d D . .
C415 C 0.3082(19) 0.3132(17) 0.9352(10) 0.083(9) Uiso 1 1 d D . .
H41S H 0.3456 0.3057 0.9606 0.124 Uiso 0.50 1 calc PR . .
H41T H 0.3456 0.3172 0.9007 0.124 Uiso 0.50 1 calc PR . .
H41U H 0.2769 0.2629 0.9427 0.124 Uiso 0.50 1 calc PR . .
H41V H 0.2998 0.2848 0.9087 0.124 Uiso 0.50 1 calc PR . .
H41W H 0.2998 0.2733 0.9686 0.124 Uiso 0.50 1 calc PR . .
H41X H 0.3685 0.3276 0.9267 0.124 Uiso 0.50 1 calc PR . .
C515 C 0.1836(19) 0.393(2) 0.9926(6) 0.115(12) Uiso 1 1 d D . .
H51S H 0.2225 0.3855 1.0171 0.173 Uiso 1 1 calc R . .
H51T H 0.1516 0.3428 1.0010 0.173 Uiso 1 1 calc R . .
H51U H 0.1407 0.4473 0.9944 0.173 Uiso 1 1 calc R . .
C615 C 0.2896(15) 0.4771(16) 0.9252(9) 0.065(7) Uiso 1 1 d D . .
H61S H 0.3276 0.4698 0.9502 0.098 Uiso 1 1 calc R . .
H61T H 0.2464 0.5312 0.9268 0.098 Uiso 1 1 calc R . .
H61U H 0.3265 0.4806 0.8906 0.098 Uiso 1 1 calc R . .
O116 O 0.0520(17) 0.5594(14) 0.7260(7) 0.070(5) Uiso 1 1 d D . .
O216 O 0.0072(15) 0.7050(12) 0.7267(6) 0.063(5) Uiso 1 1 d D . .
C116 C 0.018(2) 0.6242(12) 0.7491(6) 0.094(10) Uiso 1 1 d D . .
C216 C 0.0042(17) 0.6036(15) 0.8073(6) 0.084(9) Uiso 1 1 d D . .
H210 H -0.0174 0.6593 0.8202 0.100 Uiso 1 1 calc R . .
H21P H 0.0625 0.5786 0.8171 0.100 Uiso 1 1 calc R . .
C316 C -0.0608(14) 0.5399(14) 0.8342(6) 0.060(7) Uiso 1 1 d D . .
C416 C -0.017(2) 0.4464(15) 0.8268(11) 0.128(14) Uiso 1 1 d D . .
H41Y H -0.0567 0.4048 0.8457 0.192 Uiso 1 1 calc R . .
H41Z H 0.0390 0.4309 0.8398 0.192 Uiso 1 1 calc R . .
H411 H -0.0037 0.4441 0.7901 0.192 Uiso 1 1 calc R . .
C516 C -0.1468(17) 0.565(2) 0.8125(11) 0.134(15) Uiso 1 1 d D . .
H51V H -0.1861 0.5214 0.8294 0.202 Uiso 1 1 calc R . .
H51W H -0.1321 0.5658 0.7754 0.202 Uiso 1 1 calc R . .
H51X H -0.1769 0.6230 0.8188 0.202 Uiso 1 1 calc R . .
C616 C -0.0837(18) 0.543(2) 0.8920(7) 0.090(10) Uiso 1 1 d D . .
H61V H -0.1207 0.4985 0.9105 0.135 Uiso 1 1 calc R . .
H61W H -0.1162 0.6014 0.8969 0.135 Uiso 1 1 calc R . .
H61X H -0.0287 0.5317 0.9053 0.135 Uiso 1 1 calc R . .
O117 O 0.1106(14) 0.5617(12) 0.6160(6) 0.041(3) Uiso 1 1 d D . .
O217 O 0.0370(13) 0.7026(11) 0.6126(6) 0.041(4) Uiso 1 1 d D . .
C117 C 0.0592(18) 0.6293(12) 0.5968(8) 0.050(6) Uiso 1 1 d D . .
C217 C 0.0160(14) 0.6205(16) 0.5544(7) 0.063(7) Uiso 1 1 d D . .
H21Q H -0.0349 0.6689 0.5514 0.076 Uiso 1 1 calc R . .
H21R H -0.0085 0.5648 0.5650 0.076 Uiso 1 1 calc R . .
C317 C 0.0748(16) 0.6214(17) 0.5013(7) 0.135(15) Uiso 1 1 d D . .
C417 C 0.016(2) 0.640(2) 0.4607(9) 0.078(8) Uiso 1 1 d D . .
H412 H 0.0536 0.6446 0.4263 0.117 Uiso 1 1 calc R . .
H413 H -0.0252 0.6952 0.4632 0.117 Uiso 1 1 calc R . .
H414 H -0.0181 0.5919 0.4669 0.117 Uiso 1 1 calc R . .
C517 C 0.137(2) 0.533(2) 0.4984(12) 0.165(19) Uiso 1 1 d D . .
H51Y H 0.1774 0.5369 0.4648 0.247 Uiso 1 1 calc R . .
H51Z H 0.1016 0.4865 0.5029 0.247 Uiso 1 1 calc R . .
H511 H 0.1718 0.5190 0.5257 0.247 Uiso 1 1 calc R . .
C617 C 0.132(2) 0.695(2) 0.4891(11) 0.121(14) Uiso 1 1 d D . .
H61Y H 0.1704 0.6946 0.4550 0.182 Uiso 1 1 calc R . .
H61Z H 0.1690 0.6841 0.5150 0.182 Uiso 1 1 calc R . .
H611 H 0.0932 0.7516 0.4894 0.182 Uiso 1 1 calc R . .
O118 O 0.3092(14) 0.7812(16) 0.6170(7) 0.052(4) Uiso 1 1 d D H .
O218 O 0.1854(13) 0.8086(16) 0.5820(8) 0.067(5) Uiso 1 1 d D H .
C118 C 0.2682(14) 0.8092(17) 0.5792(7) 0.056(5) Uiso 1 1 d D . .
C218 C 0.331(2) 0.856(2) 0.5334(12) 0.056(5) Uiso 0.50 1 d PD H 1
H21S H 0.3827 0.8650 0.5448 0.068 Uiso 0.50 1 calc PR H 1
H21T H 0.3521 0.8185 0.5069 0.068 Uiso 0.50 1 calc PR H 1
C318 C 0.280(2) 0.944(2) 0.5106(12) 0.056(5) Uiso 0.50 1 d PD H 1
C418 C 0.346(4) 1.001(2) 0.475(2) 0.104(10) Uiso 0.50 1 d PD H 1
H415 H 0.3134 1.0527 0.4555 0.156 Uiso 0.50 1 calc PR H 1
H416 H 0.3870 0.9670 0.4505 0.156 Uiso 0.50 1 calc PR H 1
H417 H 0.3799 1.0201 0.4950 0.156 Uiso 0.50 1 calc PR H 1
C518 C 0.218(3) 0.927(4) 0.479(2) 0.104(10) Uiso 0.50 1 d PD H 1
H512 H 0.1775 0.8880 0.5015 0.156 Uiso 0.50 1 calc PR H 1
H513 H 0.2537 0.8986 0.4509 0.156 Uiso 0.50 1 calc PR H 1
H514 H 0.1838 0.9825 0.4653 0.156 Uiso 0.50 1 calc PR H 1
C618 C 0.226(4) 0.992(4) 0.5533(19) 0.104(10) Uiso 0.50 1 d PD H 1
H612 H 0.1827 0.9560 0.5758 0.156 Uiso 0.50 1 calc PR H 1
H613 H 0.1942 1.0484 0.5381 0.156 Uiso 0.50 1 calc PR H 1
H614 H 0.2657 1.0022 0.5734 0.156 Uiso 0.50 1 calc PR H 1
C228 C 0.305(3) 0.856(2) 0.5249(10) 0.056(5) Uiso 0.50 1 d PD H 2
H22A H 0.3634 0.8230 0.5116 0.068 Uiso 0.50 1 calc PR H 2
H22B H 0.2641 0.8576 0.5019 0.068 Uiso 0.50 1 calc PR H 2
C328 C 0.316(2) 0.950(2) 0.5237(12) 0.056(5) Uiso 0.50 1 d PD H 2
C428 C 0.225(3) 1.009(4) 0.530(2) 0.104(10) Uiso 0.50 1 d PD H 2
H42G H 0.1884 0.9866 0.5634 0.156 Uiso 0.50 1 calc PR H 2
H42H H 0.1957 1.0091 0.5024 0.156 Uiso 0.50 1 calc PR H 2
H42I H 0.2327 1.0692 0.5298 0.156 Uiso 0.50 1 calc PR H 2
C528 C 0.374(4) 0.986(3) 0.4722(18) 0.104(10) Uiso 0.50 1 d PD H 2
H52G H 0.3774 1.0476 0.4708 0.156 Uiso 0.50 1 calc PR H 2
H52H H 0.3465 0.9822 0.4440 0.156 Uiso 0.50 1 calc PR H 2
H52I H 0.4333 0.9513 0.4690 0.156 Uiso 0.50 1 calc PR H 2
C628 C 0.361(4) 0.952(4) 0.568(2) 0.104(10) Uiso 0.50 1 d PD H 2
H62G H 0.3223 0.9346 0.6006 0.156 Uiso 0.50 1 calc PR H 2
H62H H 0.3731 1.0115 0.5648 0.156 Uiso 0.50 1 calc PR H 2
H62I H 0.4177 0.9110 0.5653 0.156 Uiso 0.50 1 calc PR H 2
N1A N 0.833(3) 0.826(3) 0.6005(15) 0.205(12) Uiso 0.75 1 d PD . .
C1A C 0.810(5) 0.736(4) 0.623(3) 0.205(12) Uiso 0.75 1 d PD . .
H1A1 H 0.8408 0.6960 0.5990 0.308 Uiso 0.75 1 calc PR . .
H1A2 H 0.7456 0.7380 0.6275 0.308 Uiso 0.75 1 calc PR . .
H1A3 H 0.8286 0.7139 0.6558 0.308 Uiso 0.75 1 calc PR . .
O2A O 0.894(3) 0.834(4) 0.5621(18) 0.205(12) Uiso 0.75 1 d PD . .
O3A O 0.790(4) 0.887(4) 0.6217(19) 0.205(12) Uiso 0.75 1 d PD . .
C1B C 0.189(3) 1.217(6) 0.863(2) 0.11(2) Uiso 0.50 1 d PD . .
H1B1 H 0.1993 1.1770 0.8959 0.130 Uiso 0.50 1 calc PR . .
H1B2 H 0.1929 1.2774 0.8666 0.130 Uiso 0.50 1 calc PR . .
Cl1B Cl 0.085(3) 1.215(4) 0.8535(19) 0.28(2) Uiso 0.50 1 d PD . .
Cl2B Cl 0.272(3) 1.186(4) 0.8129(17) 0.243(17) Uiso 0.50 1 d PD . .

loop_
_atom_site_aniso_label
_atom_site_aniso_U_11
_atom_site_aniso_U_22
_atom_site_aniso_U_33
_atom_site_aniso_U_23
_atom_site_aniso_U_13
_atom_site_aniso_U_12
Mn1 0.044(5) 0.063(6) 0.023(3) -0.024(4) -0.014(4) 0.024(6)
Mn2 0.046(5) 0.040(6) 0.030(3) -0.012(4) -0.019(4) 0.010(6)
Mn3 0.040(5) 0.044(6) 0.035(3) -0.006(4) -0.016(4) 0.014(6)
Mn4 0.047(5) 0.047(6) 0.036(3) -0.019(4) -0.009(4) 0.020(6)
Mn5 0.077(7) 0.049(7) 0.042(3) -0.022(5) -0.013(5) 0.027(7)
Mn6 0.063(5) 0.075(6) 0.045(3) -0.040(4) -0.026(4) 0.018(6)
Mn7 0.064(5) 0.085(6) 0.052(3) -0.045(4) -0.038(4) 0.033(6)
Mn8 0.053(6) 0.039(6) 0.079(4) -0.026(5) -0.046(5) 0.019(6)
Mn9 0.077(6) 0.066(6) 0.042(3) -0.025(4) -0.037(4) 0.027(6)
Mn10 0.046(5) 0.059(6) 0.026(3) -0.014(4) -0.019(4) 0.012(5)
Mn11 0.047(6) 0.052(6) 0.053(3) -0.003(4) -0.032(4) 0.011(6)
Mn12 0.058(7) 0.057(7) 0.069(4) -0.022(5) -0.027(5) 0.036(7)

loop_
_atom_type_symbol
_atom_type_description
_atom_type_scat_dispersion_real
_atom_type_scat_dispersion_imag
_atom_type_scat_source
C C 0.0005 0.0007 'International Tables Vol C Tables 4.2.6.8 and 6.1.1.4'
H H 0.0000 0.0000 'International Tables Vol C Tables 4.2.6.8 and 6.1.1.4'
N N 0.0015 0.0014 'International Tables Vol C Tables 4.2.6.8 and 6.1.1.4'
O O 0.0034 0.0025 'International Tables Vol C Tables 4.2.6.8 and 6.1.1.4'
Mn Mn 0.2230 0.3472 'International Tables Vol C Tables 4.2.6.8 and 6.1.1.4'
Cl Cl 0.0750 0.0720 'International Tables Vol C Tables 4.2.6.8 and 6.1.1.4'

loop_
_geom_angle_atom_site_label_1
_geom_angle_atom_site_label_2
_geom_angle_atom_site_label_3
_geom_angle
_geom_angle_site_symmetry_1
_geom_angle_site_symmetry_3
_geom_angle_publ_flag
O108 Mn1 O124 96.6(8) . . ?
O108 Mn1 O107 82.8(6) . . ?
O124 Mn1 O107 90.4(9) . . ?
O108 Mn1 O17 90.3(8) . . ?
O124 Mn1 O17 172.8(5) . . ?
O107 Mn1 O17 92.7(9) . . ?
O108 Mn1 O134 176.4(6) . . ?
O124 Mn1 O134 84.2(9) . . ?
O107 Mn1 O134 100.7(6) . . ?
O17 Mn1 O134 88.9(9) . . ?
O108 Mn1 O123 96.4(6) . . ?
O124 Mn1 O123 83.2(9) . . ?
O107 Mn1 O123 173.4(11) . . ?
O17 Mn1 O123 93.8(8) . . ?
O134 Mn1 O123 80.1(7) . . ?
O108 Mn1 Mn7 40.8(6) . . ?
O124 Mn1 Mn7 100.4(4) . . ?
O107 Mn1 Mn7 42.7(3) . . ?
O17 Mn1 Mn7 86.3(4) . . ?
O134 Mn1 Mn7 142.7(7) . . ?
O123 Mn1 Mn7 137.1(3) . . ?
O108 Mn1 Mn4 139.1(7) . . ?
O124 Mn1 Mn4 42.7(3) . . ?
O107 Mn1 Mn4 92.1(5) . . ?
O17 Mn1 Mn4 130.6(4) . . ?
O134 Mn1 Mn4 42.1(7) . . ?
O123 Mn1 Mn4 84.2(5) . . ?
Mn7 Mn1 Mn4 126.86(12) . . ?
O108 Mn1 Mn2 92.3(8) . . ?
O124 Mn1 Mn2 43.2(6) . . ?
O107 Mn1 Mn2 132.6(8) . . ?
O17 Mn1 Mn2 134.6(4) . . ?
O134 Mn1 Mn2 85.8(9) . . ?
O123 Mn1 Mn2 40.8(7) . . ?
Mn7 Mn1 Mn2 122.7(2) . . ?
Mn4 Mn1 Mn2 61.96(18) . . ?
O108 Mn1 Mn3 136.2(5) . . ?
O124 Mn1 Mn3 84.0(4) . . ?
O107 Mn1 Mn3 140.9(4) . . ?
O17 Mn1 Mn3 89.5(4) . . ?
O134 Mn1 Mn3 40.3(6) . . ?
O123 Mn1 Mn3 39.9(3) . . ?
Mn7 Mn1 Mn3 174.70(17) . . ?
Mn4 Mn1 Mn3 58.44(12) . . ?
Mn2 Mn1 Mn3 58.80(18) . . ?
O209 Mn2 O208 85.3(6) . . ?
O209 Mn2 O115 93.1(10) . . ?
O208 Mn2 O115 91.3(9) . . ?
O209 Mn2 O123 88.9(9) . . ?
O208 Mn2 O123 94.6(9) . . ?
O115 Mn2 O123 173.9(5) . . ?
O209 Mn2 O234 97.7(7) . . ?
O208 Mn2 O234 174.9(14) . . ?
O115 Mn2 O234 92.6(9) . . ?
O123 Mn2 O234 81.4(9) . . ?
O209 Mn2 O124 172.8(11) . . ?
O208 Mn2 O124 97.1(7) . . ?
O115 Mn2 O124 93.6(8) . . ?
O123 Mn2 O124 84.2(9) . . ?
O234 Mn2 O124 79.6(7) . . ?
O209 Mn2 Mn9 44.0(4) . . ?
O208 Mn2 Mn9 42.1(6) . . ?
O115 Mn2 Mn9 86.4(5) . . ?
O123 Mn2 Mn9 99.0(5) . . ?
O234 Mn2 Mn9 141.3(6) . . ?
O124 Mn2 Mn9 139.1(3) . . ?
O209 Mn2 Mn3 88.6(6) . . ?
O208 Mn2 Mn3 135.8(8) . . ?
O115 Mn2 Mn3 132.7(4) . . ?
O123 Mn2 Mn3 41.5(3) . . ?
O234 Mn2 Mn3 40.5(7) . . ?
O124 Mn2 Mn3 85.0(5) . . ?
Mn9 Mn2 Mn3 123.80(13) . . ?
O209 Mn2 Mn1 132.8(9) . . ?
O208 Mn2 Mn1 91.4(9) . . ?
O115 Mn2 Mn1 134.1(5) . . ?
O123 Mn2 Mn1 44.4(6) . . ?
O234 Mn2 Mn1 83.6(9) . . ?
O124 Mn2 Mn1 40.6(7) . . ?
Mn9 Mn2 Mn1 123.5(2) . . ?
Mn3 Mn2 Mn1 62.12(19) . . ?
O209 Mn2 Mn4 136.5(4) . . ?
O208 Mn2 Mn4 138.0(6) . . ?
O115 Mn2 Mn4 90.8(4) . . ?
O123 Mn2 Mn4 83.8(5) . . ?
O234 Mn2 Mn4 38.9(6) . . ?
O124 Mn2 Mn4 40.9(3) . . ?
Mn9 Mn2 Mn4 177.2(3) . . ?
Mn3 Mn2 Mn4 58.47(13) . . ?
Mn1 Mn2 Mn4 58.71(18) . . ?
O234 Mn3 O311 85.9(8) . . ?
O234 Mn3 O310 89.5(10) . . ?
O311 Mn3 O310 85.7(7) . . ?
O234 Mn3 O123 82.7(8) . . ?
O311 Mn3 O123 168.6(10) . . ?
O310 Mn3 O123 95.0(7) . . ?
O234 Mn3 O134 82.6(9) . . ?
O311 Mn3 O134 95.2(6) . . ?
O310 Mn3 O134 171.9(11) . . ?
O123 Mn3 O134 82.6(7) . . ?
O234 Mn3 O118 177.9(9) . . ?
O311 Mn3 O118 92.9(8) . . ?
O310 Mn3 O118 92.2(8) . . ?
O123 Mn3 O118 98.4(8) . . ?
O134 Mn3 O118 95.8(10) . . ?
O234 Mn3 Mn11 92.5(6) . . ?
O311 Mn3 Mn11 42.3(5) . . ?
O310 Mn3 Mn11 44.0(4) . . ?
O123 Mn3 Mn11 138.9(7) . . ?
O134 Mn3 Mn11 137.5(4) . . ?
O118 Mn3 Mn11 87.7(5) . . ?
O234 Mn3 Mn4 40.9(7) . . ?
O311 Mn3 Mn4 84.6(3) . . ?
O310 Mn3 Mn4 129.9(8) . . ?
O123 Mn3 Mn4 86.3(3) . . ?
O134 Mn3 Mn4 42.4(8) . . ?
O118 Mn3 Mn4 137.3(7) . . ?
Mn11 Mn3 Mn4 116.0(2) . . ?
O234 Mn3 Mn2 42.7(4) . . ?
O311 Mn3 Mn2 128.2(8) . . ?
O310 Mn3 Mn2 87.1(6) . . ?
O123 Mn3 Mn2 40.7(8) . . ?
O134 Mn3 Mn2 86.0(6) . . ?
O118 Mn3 Mn2 138.7(4) . . ?
Mn11 Mn3 Mn2 118.1(3) . . ?
Mn4 Mn3 Mn2 62.24(13) . . ?
O234 Mn3 Mn1 82.5(6) . . ?
O311 Mn3 Mn1 134.9(5) . . ?
O310 Mn3 Mn1 137.3(4) . . ?
O123 Mn3 Mn1 42.5(6) . . ?
O134 Mn3 Mn1 40.2(3) . . ?
O118 Mn3 Mn1 97.2(6) . . ?
Mn11 Mn3 Mn1 174.7(2) . . ?
Mn4 Mn3 Mn1 58.91(12) . . ?
Mn2 Mn3 Mn1 59.08(17) . . ?
O405 Mn4 O234 101.1(7) . . ?
O405 Mn4 O406 84.2(7) . . ?
O234 Mn4 O406 172.4(8) . . ?
O405 Mn4 O134 88.6(9) . . ?
O234 Mn4 O134 83.0(9) . . ?
O406 Mn4 O134 91.7(10) . . ?
O405 Mn4 O124 170.5(13) . . ?
O234 Mn4 O124 82.2(6) . . ?
O406 Mn4 O124 91.7(6) . . ?
O134 Mn4 O124 82.9(8) . . ?
O405 Mn4 O112 92.9(9) . . ?
O234 Mn4 O112 91.4(11) . . ?
O406 Mn4 O112 93.9(9) . . ?
O134 Mn4 O112 174.4(9) . . ?
O124 Mn4 O112 96.0(8) . . ?
O405 Mn4 Mn5 44.4(6) . . ?
O234 Mn4 Mn5 145.5(4) . . ?
O406 Mn4 Mn5 40.1(3) . . ?
O134 Mn4 Mn5 94.5(6) . . ?
O124 Mn4 Mn5 131.8(6) . . ?
O112 Mn4 Mn5 90.3(6) . . ?
O405 Mn4 Mn3 90.5(4) . . ?
O234 Mn4 Mn3 40.8(8) . . ?
O406 Mn4 Mn3 134.5(8) . . ?
O134 Mn4 Mn3 42.9(6) . . ?
O124 Mn4 Mn3 86.2(3) . . ?
O112 Mn4 Mn3 131.6(7) . . ?
Mn5 Mn4 Mn3 123.3(2) . . ?
O405 Mn4 Mn1 130.0(9) . . ?
O234 Mn4 Mn1 85.4(6) . . ?
O406 Mn4 Mn1 86.9(5) . . ?
O134 Mn4 Mn1 42.5(4) . . ?
O124 Mn4 Mn1 40.9(7) . . ?
O112 Mn4 Mn1 136.8(4) . . ?
Mn5 Mn4 Mn1 115.6(3) . . ?
Mn3 Mn4 Mn1 62.64(13) . . ?
O405 Mn4 Mn2 141.7(6) . . ?
O234 Mn4 Mn2 40.8(4) . . ?
O406 Mn4 Mn2 133.4(3) . . ?
O134 Mn4 Mn2 84.0(6) . . ?
O124 Mn4 Mn2 41.7(6) . . ?
O112 Mn4 Mn2 91.5(6) . . ?
Mn5 Mn4 Mn2 173.5(2) . . ?
Mn3 Mn4 Mn2 59.29(13) . . ?
Mn1 Mn4 Mn2 59.33(17) . . ?
O406 Mn5 O211 178.7(5) . . ?
O406 Mn5 O405 82.8(6) . . ?
O211 Mn5 O405 96.2(7) . . ?
O406 Mn5 O110 94.2(5) . . ?
O211 Mn5 O110 87.0(6) . . ?
O405 Mn5 O110 167.8(13) . . ?
O406 Mn5 O19 93.5(9) . . ?
O211 Mn5 O19 85.9(11) . . ?
O405 Mn5 O19 101.4(9) . . ?
O110 Mn5 O19 90.6(11) . . ?
O406 Mn5 O212 88.3(10) . . ?
O211 Mn5 O212 92.3(12) . . ?
O405 Mn5 O212 74.4(9) . . ?
O110 Mn5 O212 93.7(11) . . ?
O19 Mn5 O212 175.2(6) . . ?
O406 Mn5 Mn4 41.7(6) . . ?
O211 Mn5 Mn4 137.3(7) . . ?
O405 Mn5 Mn4 41.4(4) . . ?
O110 Mn5 Mn4 133.3(5) . . ?
O19 Mn5 Mn4 104.1(4) . . ?
O212 Mn5 Mn4 74.4(5) . . ?
O406 Mn6 O107 94.6(6) . . ?
O406 Mn6 O18 173.9(6) . . ?
O107 Mn6 O18 91.2(7) . . ?
O406 Mn6 O210 87.4(7) . . ?
O107 Mn6 O210 173.7(9) . . ?
O18 Mn6 O210 86.7(7) . . ?
O406 Mn6 O29 91.2(8) . . ?
O107 Mn6 O29 97.8(9) . . ?
O18 Mn6 O29 89.7(9) . . ?
O210 Mn6 O29 88.1(9) . . ?
O406 Mn6 O6 84.3(9) . . ?
O107 Mn6 O6 92.4(9) . . ?
O18 Mn6 O6 93.8(8) . . ?
O210 Mn6 O6 81.9(9) . . ?
O29 Mn6 O6 169.2(6) . . ?
O108 Mn7 O28 174.4(9) . . ?
O108 Mn7 O107 82.7(7) . . ?
O28 Mn7 O107 94.0(7) . . ?
O108 Mn7 O15 97.2(7) . . ?
O28 Mn7 O15 85.2(8) . . ?
O107 Mn7 O15 169.2(10) . . ?
O108 Mn7 O16 98.2(9) . . ?
O28 Mn7 O16 86.9(9) . . ?
O107 Mn7 O16 101.7(8) . . ?
O15 Mn7 O16 89.0(7) . . ?
O108 Mn7 O27 83.4(7) . . ?
O28 Mn7 O27 91.9(9) . . ?
O107 Mn7 O27 87.3(7) . . ?
O15 Mn7 O27 82.0(7) . . ?
O16 Mn7 O27 171.0(5) . . ?
O108 Mn7 Mn1 40.9(3) . . ?
O28 Mn7 Mn1 135.0(4) . . ?
O107 Mn7 Mn1 42.5(5) . . ?
O15 Mn7 Mn1 135.0(5) . . ?
O16 Mn7 Mn1 109.0(6) . . ?
O27 Mn7 Mn1 78.1(4) . . ?
O208 Mn8 O108 98.1(8) . . ?
O208 Mn8 O13 86.1(10) . . ?
O108 Mn8 O13 175.4(8) . . ?
O208 Mn8 O26 95.1(9) . . ?
O108 Mn8 O26 96.1(7) . . ?
O13 Mn8 O26 81.5(9) . . ?
O208 Mn8 O25 174.3(10) . . ?
O108 Mn8 O25 87.6(9) . . ?
O13 Mn8 O25 88.2(9) . . ?
O26 Mn8 O25 83.3(9) . . ?
O208 Mn8 O14 95.1(6) . . ?
O108 Mn8 O14 90.6(8) . . ?
O13 Mn8 O14 91.0(9) . . ?
O26 Mn8 O14 166.9(7) . . ?
O25 Mn8 O14 85.7(8) . . ?
O208 Mn9 O209 81.2(7) . . ?
O208 Mn9 O114 174.8(7) . . ?
O209 Mn9 O114 95.7(7) . . ?
O208 Mn9 O23 99.4(7) . . ?
O209 Mn9 O23 172.7(11) . . ?
O114 Mn9 O23 83.2(7) . . ?
O208 Mn9 O24 94.3(9) . . ?
O209 Mn9 O24 93.3(8) . . ?
O114 Mn9 O24 89.9(7) . . ?
O23 Mn9 O24 93.9(8) . . ?
O208 Mn9 O215 83.2(8) . . ?
O209 Mn9 O215 88.8(7) . . ?
O114 Mn9 O215 92.7(8) . . ?
O23 Mn9 O215 84.0(7) . . ?
O24 Mn9 O215 176.5(6) . . ?
O208 Mn9 Mn2 41.2(3) . . ?
O209 Mn9 Mn2 40.8(5) . . ?
O114 Mn9 Mn2 135.0(4) . . ?
O23 Mn9 Mn2 138.2(5) . . ?
O24 Mn9 Mn2 101.2(5) . . ?
O215 Mn9 Mn2 78.6(5) . . ?
O209 Mn10 O310 92.4(9) . . ?
O209 Mn10 O214 90.2(8) . . ?
O310 Mn10 O214 177.1(5) . . ?
O209 Mn10 O117 171.6(5) . . ?
O310 Mn10 O117 90.8(7) . . ?
O214 Mn10 O117 86.4(7) . . ?
O209 Mn10 O116 97.5(7) . . ?
O310 Mn10 O116 94.1(8) . . ?
O214 Mn10 O116 86.7(9) . . ?
O117 Mn10 O116 90.1(7) . . ?
O209 Mn10 O10 90.9(7) . . ?
O310 Mn10 O10 87.4(9) . . ?
O214 Mn10 O10 91.5(8) . . ?
O117 Mn10 O10 81.4(7) . . ?
O116 Mn10 O10 171.4(6) . . ?
O311 Mn11 O217 178.0(11) . . ?
O311 Mn11 O310 83.8(6) . . ?
O217 Mn11 O310 95.7(6) . . ?
O311 Mn11 O213 94.0(6) . . ?
O217 Mn11 O213 86.4(5) . . ?
O310 Mn11 O213 175.5(12) . . ?
O311 Mn11 O218 86.0(9) . . ?
O217 Mn11 O218 92.0(9) . . ?
O310 Mn11 O218 83.2(9) . . ?
O213 Mn11 O218 92.8(8) . . ?
O311 Mn11 O216 88.2(9) . . ?
O217 Mn11 O216 93.8(9) . . ?
O310 Mn11 O216 94.3(9) . . ?
O213 Mn11 O216 89.5(8) . . ?
O218 Mn11 O216 173.9(7) . . ?
O311 Mn11 Mn3 42.0(3) . . ?
O217 Mn11 Mn3 137.2(4) . . ?
O310 Mn11 Mn3 42.4(6) . . ?
O213 Mn11 Mn3 134.8(6) . . ?
O218 Mn11 Mn3 77.2(4) . . ?
O216 Mn11 Mn3 97.1(5) . . ?
O311 Mn12 O405 92.0(6) . . ?
O311 Mn12 O113 90.3(5) . . ?
O405 Mn12 O113 172.6(11) . . ?
O311 Mn12 O111 174.2(5) . . ?
O405 Mn12 O111 93.6(6) . . ?
O113 Mn12 O111 84.0(5) . . ?
O311 Mn12 O121 89.9(10) . . ?
O405 Mn12 O121 91.4(10) . . ?
O113 Mn12 O121 95.6(9) . . ?
O111 Mn12 O121 91.2(11) . . ?
O311 Mn12 O120 89.7(11) . . ?
O405 Mn12 O120 83.4(10) . . ?
O113 Mn12 O120 89.7(9) . . ?
O111 Mn12 O120 89.7(11) . . ?
O121 Mn12 O120 174.7(6) . . ?
Mn1 O107 Mn7 94.8(6) . . ?
Mn1 O107 Mn6 128.9(12) . . ?
Mn7 O107 Mn6 125.1(6) . . ?
Mn7 O108 Mn1 98.4(7) . . ?
Mn7 O108 Mn8 122.6(5) . . ?
Mn1 O108 Mn8 128.0(13) . . ?
Mn2 O123 Mn3 97.8(9) . . ?
Mn2 O123 Mn1 94.8(5) . . ?
Mn3 O123 Mn1 97.6(8) . . ?
Mn1 O124 Mn4 96.4(9) . . ?
Mn1 O124 Mn2 96.2(5) . . ?
Mn4 O124 Mn2 97.4(7) . . ?
Mn4 O134 Mn1 95.4(9) . . ?
Mn4 O134 Mn3 94.7(13) . . ?
Mn1 O134 Mn3 99.5(7) . . ?
Mn2 O208 Mn9 96.6(7) . . ?
Mn2 O208 Mn8 130.2(15) . . ?
Mn9 O208 Mn8 122.9(6) . . ?
Mn2 O209 Mn10 134.1(10) . . ?
Mn2 O209 Mn9 95.3(6) . . ?
Mn10 O209 Mn9 129.2(8) . . ?
Mn3 O234 Mn4 98.3(15) . . ?
Mn3 O234 Mn2 96.8(8) . . ?
Mn4 O234 Mn2 100.4(7) . . ?
Mn3 O310 Mn10 134.5(7) . . ?
Mn3 O310 Mn11 93.6(8) . . ?
Mn10 O310 Mn11 121.2(13) . . ?
Mn12 O311 Mn3 132.5(9) . . ?
Mn12 O311 Mn11 131.5(8) . . ?
Mn3 O311 Mn11 95.7(6) . . ?
Mn4 O405 Mn12 131.4(6) . . ?
Mn4 O405 Mn5 94.2(6) . . ?
Mn12 O405 Mn5 124.2(13) . . ?
Mn5 O406 Mn4 98.1(7) . . ?
Mn5 O406 Mn6 125.5(13) . . ?
Mn4 O406 Mn6 133.2(6) . . ?
C13 O13 Mn8 141.6(15) . . ?
C13 O23 Mn9 125.1(14) . . ?
O23 C13 O13 124.9(14) . . ?
O23 C13 C231 116(4) . . ?
O13 C13 C231 111(4) . . ?
O23 C13 C23 118(2) . . ?
O13 C13 C23 117(2) . . ?
C231 C13 C23 25(4) . . ?
C33 C23 C13 116.3(18) . . ?
C43 C33 C23 109.5(11) . . ?
C43 C33 C53 109.7(12) . . ?
C23 C33 C53 109.5(11) . . ?
C43 C33 C63 109.3(12) . . ?
C23 C33 C63 109.9(12) . . ?
C53 C33 C63 108.9(12) . . ?
C13 C231 C331 107(4) . . ?
C631 C331 C431 109.7(12) . . ?
C631 C331 C231 109.6(12) . . ?
C431 C331 C231 109.5(12) . . ?
C631 C331 C531 109.6(12) . . ?
C431 C331 C531 109.3(12) . . ?
C231 C331 C531 109.1(12) . . ?
C14 O14 Mn8 133.3(12) . . ?
C14 O24 Mn9 131.4(9) . . ?
O24 C14 O14 125.6(11) . . ?
O24 C14 C24 117.6(10) . . ?
O14 C14 C24 116.6(10) . . ?
C14 C24 C34 117.7(10) . . ?
C24 C34 C44 109.9(8) . . ?
C24 C34 C64 109.2(9) . . ?
C44 C34 C64 109.7(9) . . ?
C24 C34 C54 110.3(9) . . ?
C44 C34 C54 109.1(8) . . ?
C64 C34 C54 108.6(8) . . ?
C15 O15 Mn7 126.0(13) . . ?
C15 O25 Mn8 138.8(13) . . ?
O25 C15 O15 126.5(14) . . ?
O25 C15 C251 100(2) . . ?
O15 C15 C251 131(2) . . ?
O25 C15 C25 130(3) . . ?
O15 C15 C25 93.9(15) . . ?
C251 C15 C25 60(2) . . ?
C35 C25 C15 109(3) . . ?
C55 C35 C25 109.9(12) . . ?
C55 C35 C45 109.5(12) . . ?
C25 C35 C45 109.3(12) . . ?
C55 C35 C65 109.4(12) . . ?
C25 C35 C65 109.3(12) . . ?
C45 C35 C65 109.4(12) . . ?
C15 C251 C351 109.9(16) . . ?
C651 C351 C551 110.5(12) . . ?
C651 C351 C451 110.4(13) . . ?
C551 C351 C451 110.3(13) . . ?
C651 C351 C251 108.8(12) . . ?
C551 C351 C251 108.4(13) . . ?
C451 C351 C251 108.3(12) . . ?
C16 O16 Mn7 130.2(10) . . ?
C16 O26 Mn8 135.3(14) . . ?
O26 C16 O16 125.2(12) . . ?
O26 C16 C26 117.2(11) . . ?
O16 C16 C26 116.3(11) . . ?
C16 C26 C361 125.7(14) . . ?
C16 C26 C36 122.2(15) . . ?
C361 C26 C36 38.0(8) . . ?
C56 C36 C46 110.0(10) . . ?
C56 C36 C26 109.8(8) . . ?
C46 C36 C26 109.6(8) . . ?
C56 C36 C66 109.4(11) . . ?
C46 C36 C66 109.1(11) . . ?
C26 C36 C66 108.9(8) . . ?
C26 C361 C46 110.3(8) . . ?
C26 C361 C56 109.8(8) . . ?
C46 C361 C56 110.0(11) . . ?
C26 C361 C661 109.4(8) . . ?
C46 C361 C661 108.7(11) . . ?
C56 C361 C661 108.5(11) . . ?
C361 C46 C36 38.0(8) . . ?
C36 C56 C361 38.0(8) . . ?
C17 O17 Mn1 127.1(8) . . ?
C17 O27 Mn7 123.3(12) . . ?
O27 C17 O17 124.7(11) . . ?
O27 C17 C27 119.3(11) . . ?
O17 C17 C27 116.0(9) . . ?
C17 C27 C37 115.8(9) . . ?
C27 C37 C67 109.2(9) . . ?
C27 C37 C57 111.7(9) . . ?
C67 C37 C57 108.9(9) . . ?
C27 C37 C47 108.9(9) . . ?
C67 C37 C47 109.3(8) . . ?
C57 C37 C47 108.9(8) . . ?
C18 O18 Mn6 130.5(12) . . ?
C18 O28 Mn7 128.7(12) . . ?
O28 C18 O18 124.9(13) . . ?
O28 C18 C28 116.3(11) . . ?
O18 C18 C28 116.7(10) . . ?
C18 C28 C38 114.5(10) . . ?
C28 C38 C58 112.1(11) . . ?
C28 C38 C48 109.0(10) . . ?
C58 C38 C48 108.8(9) . . ?
C28 C38 C68 108.3(10) . . ?
C58 C38 C68 109.7(9) . . ?
C48 C38 C68 108.9(9) . . ?
C19 O19 Mn5 120.1(10) . . ?
C19 O29 Mn6 135.3(14) . . ?
O29 C19 O19 125.2(12) . . ?
O29 C19 C29 117.4(11) . . ?
O19 C19 C29 117.2(11) . . ?
C19 C29 C39 116.1(11) . . ?
C29 C39 C69 108.8(10) . . ?
C29 C39 C59 111.6(10) . . ?
C69 C39 C59 109.3(9) . . ?
C29 C39 C49 109.0(10) . . ?
C69 C39 C49 109.2(9) . . ?
C59 C39 C49 108.9(9) . . ?
C110 O110 Mn5 127.6(15) . . ?
C110 O210 Mn6 129.2(11) . . ?
O210 C110 O110 125.7(12) . . ?
O210 C110 C210 116.2(11) . . ?
O110 C110 C210 116.3(11) . . ?
C110 C210 C310 133(3) . . ?
C110 C210 C320 129(3) . . ?
C310 C210 C320 95(2) . . ?
C210 C310 C610 109.5(7) . . ?
C210 C310 C410 109.5(8) . . ?
C610 C310 C410 109.5(7) . . ?
C210 C310 C510 109.4(7) . . ?
C610 C310 C510 109.5(8) . . ?
C410 C310 C510 109.5(7) . . ?
C420 C320 C210 109.6(7) . . ?
C420 C320 C720 126(5) . . ?
C210 C320 C720 109.5(7) . . ?
C420 C320 C920 20(8) . . ?
C210 C320 C920 109.5(7) . . ?
C720 C320 C920 109.5(7) . . ?
C420 C320 C520 109.6(7) . . ?
C210 C320 C520 109.5(7) . . ?
C720 C320 C520 20(8) . . ?
C920 C320 C520 91(7) . . ?
C420 C320 C820 91(7) . . ?
C210 C320 C820 109.4(7) . . ?
C720 C320 C820 109.5(7) . . ?
C920 C320 C820 109.4(7) . . ?
C520 C320 C820 126(6) . . ?
C420 C320 C620 109.4(7) . . ?
C210 C320 C620 109.4(7) . . ?
C720 C320 C620 91(7) . . ?
C920 C320 C620 126(6) . . ?
C520 C320 C620 109.4(7) . . ?
C820 C320 C620 20(8) . . ?
C111 O111 Mn12 137.3(10) . . ?
C111 O211 Mn5 132.9(11) . . ?
O111 C111 O211 124.8(12) . . ?
O111 C111 C211 117.2(10) . . ?
O211 C111 C211 116.6(10) . . ?
C111 C211 C311 116.4(11) . . ?
C211 C311 C511 111.8(10) . . ?
C211 C311 C611 109.1(10) . . ?
C511 C311 C611 109.0(9) . . ?
C211 C311 C411 109.1(10) . . ?
C511 C311 C411 108.8(8) . . ?
C611 C311 C411 108.9(9) . . ?
C112 O112 Mn4 121.7(14) . . ?
C112 O212 Mn5 123.4(12) . . ?
O212 C112 O112 125.7(12) . . ?
O212 C112 C212 117.5(11) . . ?
O112 C112 C212 116.0(11) . . ?
C112 C212 C312 115.2(11) . . ?
C212 C312 C412 110.0(8) . . ?
C212 C312 C422 109.8(8) . . ?
C412 C312 C422 130(4) . . ?
C212 C312 C612 109.7(8) . . ?
C412 C312 C612 109.5(8) . . ?
C422 C312 C612 27(6) . . ?
C212 C312 C622 109.6(7) . . ?
C412 C312 C622 27(6) . . ?
C422 C312 C622 109.4(8) . . ?
C612 C312 C622 85(6) . . ?
C212 C312 C522 109.5(7) . . ?
C412 C312 C522 84(6) . . ?
C422 C312 C522 109.3(7) . . ?
C612 C312 C522 130(4) . . ?
C622 C312 C522 109.2(8) . . ?
C212 C312 C512 109.3(8) . . ?
C412 C312 C512 109.2(8) . . ?
C422 C312 C512 85(6) . . ?
C612 C312 C512 109.0(8) . . ?
C622 C312 C512 130(4) . . ?
C522 C312 C512 27(6) . . ?
C113 O113 Mn12 132.6(13) . . ?
C113 O213 Mn11 130.7(11) . . ?
O213 C113 O113 126.0(11) . . ?
O213 C113 C213 117.5(11) . . ?
O113 C113 C213 116.3(10) . . ?
C313 C213 C113 116.8(10) . . ?
C213 C313 C413 109.9(10) . . ?
C213 C313 C513 112.0(10) . . ?
C413 C313 C513 108.8(9) . . ?
C213 C313 C613 108.6(10) . . ?
C413 C313 C613 108.5(9) . . ?
C513 C313 C613 108.9(9) . . ?
C114 O114 Mn9 130.4(10) . . ?
C114 O214 Mn10 137.5(12) . . ?
O214 C114 O114 126.3(11) . . ?
O214 C114 C214 117.0(10) . . ?
O114 C114 C214 116.7(10) . . ?
C114 C214 C314 116.1(10) . . ?
C214 C314 C514 110.4(9) . . ?
C214 C314 C614 109.5(9) . . ?
C514 C314 C614 109.0(8) . . ?
C214 C314 C414 109.7(9) . . ?
C514 C314 C414 109.4(8) . . ?
C614 C314 C414 108.8(8) . . ?
C115 O115 Mn2 126.6(9) . . ?
C115 O215 Mn9 119.8(13) . . ?
O215 C115 O115 126.6(11) . . ?
O215 C115 C215 117.7(11) . . ?
O115 C115 C215 115.4(10) . . ?
C115 C215 C315 116.1(10) . . ?
C215 C315 C415 109.6(9) . . ?
C215 C315 C615 109.2(10) . . ?
C415 C315 C615 109.3(9) . . ?
C215 C315 C515 110.8(10) . . ?
C415 C315 C515 109.3(9) . . ?
C615 C315 C515 108.6(9) . . ?
C116 O116 Mn10 130(2) . . ?
C116 O216 Mn11 123.0(12) . . ?
O216 C116 O116 124.7(12) . . ?
O216 C116 C216 118.0(11) . . ?
O116 C116 C216 116.4(11) . . ?
C116 C216 C316 115.1(11) . . ?
C216 C316 C416 109.2(10) . . ?
C216 C316 C516 111.3(10) . . ?
C416 C316 C516 109.2(9) . . ?
C216 C316 C616 108.2(10) . . ?
C416 C316 C616 109.6(9) . . ?
C516 C316 C616 109.3(9) . . ?
C117 O117 Mn10 132.9(9) . . ?
C117 O217 Mn11 131.9(10) . . ?
O217 C117 O117 125.5(10) . . ?
O217 C117 C217 116.7(10) . . ?
O117 C117 C217 117.7(10) . . ?
C117 C217 C317 116.8(11) . . ?
C217 C317 C617 109.6(10) . . ?
C217 C317 C517 111.2(10) . . ?
C617 C317 C517 108.6(9) . . ?
C217 C317 C417 109.4(10) . . ?
C617 C317 C417 108.7(9) . . ?
C517 C317 C417 109.2(9) . . ?
C118 O118 Mn3 124.3(16) . . ?
C118 O218 Mn11 125.7(12) . . ?
O218 C118 O118 124.8(14) . . ?
O218 C118 C228 108(2) . . ?
O118 C118 C228 127(2) . . ?
O218 C118 C218 126.0(19) . . ?
O118 C118 C218 109(2) . . ?
C228 C118 C218 19(2) . . ?
C318 C218 C118 109(3) . . ?
C618 C318 C218 110.5(12) . . ?
C618 C318 C418 109.5(12) . . ?
C218 C318 C418 109.9(12) . . ?
C618 C318 C518 109.9(12) . . ?
C218 C318 C518 108.3(12) . . ?
C418 C318 C518 108.7(12) . . ?
C328 C228 C118 112(3) . . ?
C228 C328 C528 109.8(12) . . ?
C228 C328 C428 109.9(12) . . ?
C528 C328 C428 109.4(12) . . ?
C228 C328 C628 109.9(12) . . ?
C528 C328 C628 109.2(12) . . ?
C428 C328 C628 108.7(12) . . ?
O3A N1A O2A 124.7(15) . . ?
O3A N1A C1A 117.8(14) . . ?
O2A N1A C1A 117.4(14) . . ?
Cl1B C1B Cl2B 111.0(12) . . ?

loop_
_geom_bond_atom_site_label_1
_geom_bond_atom_site_label_2
_geom_bond_distance
_geom_bond_site_symmetry_2
_geom_bond_publ_flag
Mn1 O108 1.844(10) . ?
Mn1 O124 1.86(3) . ?
Mn1 O107 1.889(17) . ?
Mn1 O17 1.898(19) . ?
Mn1 O134 1.917(11) . ?
Mn1 O123 1.99(2) . ?
Mn1 Mn7 2.787(5) . ?
Mn1 Mn4 2.822(6) . ?
Mn1 Mn2 2.841(9) . ?
Mn1 Mn3 2.927(5) . ?
Mn2 O209 1.816(18) . ?
Mn2 O208 1.837(11) . ?
Mn2 O115 1.84(2) . ?
Mn2 O123 1.86(3) . ?
Mn2 O234 1.935(12) . ?
Mn2 O124 1.955(19) . ?
Mn2 Mn9 2.768(6) . ?
Mn2 Mn3 2.832(6) . ?
Mn2 Mn4 2.915(5) . ?
Mn3 O234 1.85(3) . ?
Mn3 O311 1.872(11) . ?
Mn3 O310 1.88(2) . ?
Mn3 O123 1.895(11) . ?
Mn3 O134 1.92(2) . ?
Mn3 O118 1.95(3) . ?
Mn3 Mn11 2.784(6) . ?
Mn3 Mn4 2.808(4) . ?
Mn4 O405 1.853(13) . ?
Mn4 O234 1.86(2) . ?
Mn4 O406 1.881(19) . ?
Mn4 O134 1.90(3) . ?
Mn4 O124 1.925(10) . ?
Mn4 O112 1.94(3) . ?
Mn4 Mn5 2.796(6) . ?
Mn5 O406 1.820(11) . ?
Mn5 O211 1.922(14) . ?
Mn5 O405 1.962(19) . ?
Mn5 O110 1.963(16) . ?
Mn5 O19 2.17(3) . ?
Mn5 O212 2.27(3) . ?
Mn6 O406 1.892(19) . ?
Mn6 O107 1.922(11) . ?
Mn6 O18 1.956(19) . ?
Mn6 O210 1.963(13) . ?
Mn6 O29 2.06(2) . ?
Mn6 O6 2.31(3) . ?
Mn7 O108 1.839(19) . ?
Mn7 O28 1.90(2) . ?
Mn7 O107 1.898(11) . ?
Mn7 O15 1.981(16) . ?
Mn7 O16 2.140(19) . ?
Mn7 O27 2.18(2) . ?
Mn8 O208 1.94(2) . ?
Mn8 O108 1.98(2) . ?
Mn8 O13 2.02(3) . ?
Mn8 O26 2.034(17) . ?
Mn8 O25 2.04(3) . ?
Mn8 O14 2.082(15) . ?
Mn9 O208 1.87(2) . ?
Mn9 O209 1.929(12) . ?
Mn9 O114 1.946(18) . ?
Mn9 O23 1.982(17) . ?
Mn9 O24 2.151(17) . ?
Mn9 O215 2.18(2) . ?
Mn10 O209 1.880(11) . ?
Mn10 O310 1.89(3) . ?
Mn10 O214 1.91(2) . ?
Mn10 O117 1.950(11) . ?
Mn10 O116 2.09(2) . ?
Mn10 O10 2.27(2) . ?
Mn11 O311 1.883(18) . ?
Mn11 O217 1.891(15) . ?
Mn11 O310 1.937(11) . ?
Mn11 O213 1.960(12) . ?
Mn11 O218 2.18(3) . ?
Mn11 O216 2.18(2) . ?
Mn12 O311 1.870(13) . ?
Mn12 O405 1.884(13) . ?
Mn12 O113 1.926(13) . ?
Mn12 O111 1.959(14) . ?
Mn12 O121 2.12(3) . ?
Mn12 O120 2.31(4) . ?
O13 C13 1.258(10) . ?
O23 C13 1.257(10) . ?
C13 C231 1.501(9) . ?
C13 C23 1.502(9) . ?
C23 C33 1.499(9) . ?
C33 C43 1.498(9) . ?
C33 C53 1.501(9) . ?
C33 C63 1.501(9) . ?
C231 C331 1.501(9) . ?
C331 C631 1.498(9) . ?
C331 C431 1.500(9) . ?
C331 C531 1.501(9) . ?
O14 C14 1.261(9) . ?
O24 C14 1.254(10) . ?
C14 C24 1.483(11) . ?
C24 C34 1.488(10) . ?
C34 C44 1.507(8) . ?
C34 C64 1.510(8) . ?
C34 C54 1.512(8) . ?
O15 C15 1.257(10) . ?
O25 C15 1.254(10) . ?
C15 C251 1.499(9) . ?
C15 C25 1.502(9) . ?
C25 C35 1.500(9) . ?
C35 C55 1.499(9) . ?
C35 C45 1.500(9) . ?
C35 C65 1.500(9) . ?
C251 C351 1.52(2) . ?
C351 C651 1.494(9) . ?
C351 C551 1.496(9) . ?
C351 C451 1.497(9) . ?
O16 C16 1.260(10) . ?
O26 C16 1.258(9) . ?
C16 C26 1.488(11) . ?
C26 C361 1.494(8) . ?
C26 C36 1.501(8) . ?
C36 C56 1.496(8) . ?
C36 C46 1.501(8) . ?
C36 C66 1.504(8) . ?
C361 C46 1.495(8) . ?
C361 C56 1.503(8) . ?
C361 C661 1.505(8) . ?
O17 C17 1.259(10) . ?
O27 C17 1.254(9) . ?
C17 C27 1.485(11) . ?
C27 C37 1.494(10) . ?
C37 C67 1.507(8) . ?
C37 C57 1.509(8) . ?
C37 C47 1.509(8) . ?
O18 C18 1.261(10) . ?
O28 C18 1.256(9) . ?
C18 C28 1.490(11) . ?
C28 C38 1.491(10) . ?
C38 C58 1.508(8) . ?
C38 C48 1.510(8) . ?
C38 C68 1.510(8) . ?
O19 C19 1.258(9) . ?
O29 C19 1.256(9) . ?
C19 C29 1.486(12) . ?
C29 C39 1.492(10) . ?
C39 C69 1.508(8) . ?
C39 C59 1.510(8) . ?
C39 C49 1.510(8) . ?
O110 C110 1.260(9) . ?
O210 C110 1.259(9) . ?
C110 C210 1.488(12) . ?
C210 C310 1.500(8) . ?
C210 C320 1.500(8) . ?
C310 C610 1.500(8) . ?
C310 C410 1.500(8) . ?
C310 C510 1.500(8) . ?
C320 C420 1.499(8) . ?
C320 C720 1.500(8) . ?
C320 C920 1.500(8) . ?
C320 C520 1.500(8) . ?
C320 C820 1.501(8) . ?
C320 C620 1.501(8) . ?
O111 C111 1.256(10) . ?
O211 C111 1.258(9) . ?
C111 C211 1.487(11) . ?
C211 C311 1.491(10) . ?
C311 C511 1.506(8) . ?
C311 C611 1.510(8) . ?
C311 C411 1.511(8) . ?
O112 C112 1.260(9) . ?
O212 C112 1.255(9) . ?
C112 C212 1.487(12) . ?
C212 C312 1.494(9) . ?
C312 C412 1.499(8) . ?
C312 C422 1.501(8) . ?
C312 C612 1.501(8) . ?
C312 C622 1.502(8) . ?
C312 C522 1.503(8) . ?
C312 C512 1.505(8) . ?
O113 C113 1.255(9) . ?
O213 C113 1.254(10) . ?
C113 C213 1.489(11) . ?
C213 C313 1.489(10) . ?
C313 C413 1.509(8) . ?
C313 C513 1.510(8) . ?
C313 C613 1.513(8) . ?
O114 C114 1.257(9) . ?
O214 C114 1.254(9) . ?
C114 C214 1.485(11) . ?
C214 C314 1.491(10) . ?
C314 C514 1.509(8) . ?
C314 C614 1.509(8) . ?
C314 C414 1.511(8) . ?
O115 C115 1.258(9) . ?
O215 C115 1.255(9) . ?
C115 C215 1.488(11) . ?
C215 C315 1.490(10) . ?
C315 C415 1.507(8) . ?
C315 C615 1.510(8) . ?
C315 C515 1.511(8) . ?
O116 C116 1.259(9) . ?
O216 C116 1.255(10) . ?
C116 C216 1.487(11) . ?
C216 C316 1.494(11) . ?
C316 C416 1.507(8) . ?
C316 C516 1.507(8) . ?
C316 C616 1.510(8) . ?
O117 C117 1.259(9) . ?
O217 C117 1.258(9) . ?
C117 C217 1.486(11) . ?
C217 C317 1.489(10) . ?
C317 C617 1.509(8) . ?
C317 C517 1.510(8) . ?
C317 C417 1.511(8) . ?
O118 C118 1.261(9) . ?
O218 C118 1.257(10) . ?
C118 C228 1.502(9) . ?
C118 C218 1.504(9) . ?
C218 C318 1.500(9) . ?
C318 C618 1.497(9) . ?
C318 C418 1.501(9) . ?
C318 C518 1.504(9) . ?
C228 C328 1.499(9) . ?
C328 C528 1.500(9) . ?
C328 C428 1.501(9) . ?
C328 C628 1.501(9) . ?
N1A O3A 1.214(8) . ?
N1A O2A 1.217(9) . ?
N1A C1A 1.477(9) . ?
C1B Cl1B 1.698(9) . ?
C1B Cl2B 1.701(9) . ?
